data_2223362
loop_
_publ_author_name
'SiMa, Weiwei'

_publ_section_title
;
 <i>N</i>-<i>p</i>-Tolyladamantane-1-carboxamide
;
_journal_coeditor_code ER2072
_journal_issue 10
_journal_name_full 'Acta Crystallographica Section E'
_journal_page_first o2452
_journal_paper_doi 10.1107/S1600536809036101
_journal_volume 65
_journal_year 2009
_chemical_formula_iupac 'C18 H23 N O'
_chemical_formula_moiety 'C18 H23 N O'
_chemical_formula_sum 'C18 H23 N O'
_chemical_formula_weight 269.37
_chemical_name_systematic
;
<i>N</i>-(adamantane-1-carbonyl)-<i>p</i>-methylbenzenamine
;
_space_group_IT_number 56
_symmetry_cell_setting orthorhombic
_symmetry_space_group_name_Hall '-P 2ab 2ac'
_symmetry_space_group_name_H-M 'P c c n'
_atom_sites_solution_hydrogens geom
_atom_sites_solution_primary direct
_atom_sites_solution_secondary difmap
_audit_creation_method SHELXL97
_cell_angle_alpha 90.00
_cell_angle_beta 90.00
_cell_angle_gamma 90.00
_cell_formula_units_Z 8
_cell_length_a 30.708(7)
_cell_length_b 9.7927(2)
_cell_length_c 10.0203(6)
_cell_measurement_reflns_used 4945
_cell_measurement_temperature 298(2)
_cell_measurement_theta_max 27.4835
_cell_measurement_theta_min 2.4649
_cell_volume 3013.2(7)
_computing_cell_refinement 'CrystalClear (Rigaku, 2005)'
_computing_data_collection 'CrystalClear (Rigaku, 2005)'
_computing_data_reduction 'CrystalClear (Rigaku, 2005)'
_computing_molecular_graphics 'SHELXTL (Sheldrick, 2008)'
_computing_publication_material 'PRPKAPPA (Ferguson, 1999)'
_computing_structure_refinement 'SHELXL97 (Sheldrick, 2008)'
_computing_structure_solution 'SHELXS97 (Sheldrick, 2008)'
_diffrn_ambient_temperature 298(2)
_diffrn_detector_area_resol_mean 13.6612
_diffrn_measured_fraction_theta_full 0.997
_diffrn_measured_fraction_theta_max 0.997
_diffrn_measurement_device_type 'Rigaku SCXmini'
_diffrn_measurement_method 'CCD Profile fitting'
_diffrn_radiation_monochromator graphite
_diffrn_radiation_source 'fine-focus sealed tube'
_diffrn_radiation_type MoK\a
_diffrn_radiation_wavelength 0.71073
_diffrn_reflns_av_R_equivalents 0.0800
_diffrn_reflns_av_sigmaI/netI 0.0376
_diffrn_reflns_limit_h_max 39
_diffrn_reflns_limit_h_min -39
_diffrn_reflns_limit_k_max 12
_diffrn_reflns_limit_k_min -12
_diffrn_reflns_limit_l_max 12
_diffrn_reflns_limit_l_min -12
_diffrn_reflns_number 27405
_diffrn_reflns_theta_full 27.48
_diffrn_reflns_theta_max 27.48
_diffrn_reflns_theta_min 2.65
_diffrn_standards_number 0
_exptl_absorpt_coefficient_mu 0.073
_exptl_absorpt_correction_T_max 0.978
_exptl_absorpt_correction_T_min 0.964
_exptl_absorpt_correction_type multi-scan
_exptl_absorpt_process_details '(CrystalClear; Rigaku, 2005)'
_exptl_crystal_colour colourless
_exptl_crystal_density_diffrn 1.188
_exptl_crystal_density_method 'not measured'
_exptl_crystal_description block
_exptl_crystal_F_000 1168
_exptl_crystal_size_max 0.5000
_exptl_crystal_size_mid 0.3000
_exptl_crystal_size_min 0.3000
_refine_diff_density_max 0.201
_refine_diff_density_min -0.151
_refine_ls_extinction_method none
_refine_ls_goodness_of_fit_ref 1.164
_refine_ls_hydrogen_treatment constr
_refine_ls_matrix_type full
_refine_ls_number_parameters 182
_refine_ls_number_reflns 3443
_refine_ls_number_restraints 0
_refine_ls_restrained_S_all 1.164
_refine_ls_R_factor_all 0.0996
_refine_ls_R_factor_gt 0.0730
_refine_ls_shift/su_max 0.001
_refine_ls_shift/su_mean 0.000
_refine_ls_structure_factor_coef Fsqd
_refine_ls_weighting_details 'calc w = 1/[\s^2^(Fo^2^)+(0.0692P)^2^+0.7031P] where P=(Fo^2^+2Fc^2^)/3'
_refine_ls_weighting_scheme calc
_refine_ls_wR_factor_gt 0.1602
_refine_ls_wR_factor_ref 0.1740
_reflns_number_gt 2652
_reflns_number_total 3443
_reflns_threshold_expression I>2\s(I)
_cod_data_source_file er2072.cif
_cod_data_source_block I
_cod_database_code 2223362
_cod_database_fobs_code 2223362

loop_
_symmetry_equiv_pos_as_xyz
'x, y, z'
'-x+1/2, -y+1/2, z'
'-x, y+1/2, -z+1/2'
'x+1/2, -y, -z+1/2'
'-x, -y, -z'
'x-1/2, y-1/2, -z'
'x, -y-1/2, z-1/2'
'-x-1/2, y, z-1/2'

loop_
_atom_site_type_symbol
_atom_site_label
_atom_site_fract_x
_atom_site_fract_y
_atom_site_fract_z
_atom_site_U_iso_or_equiv
_atom_site_adp_type
_atom_site_calc_flag
_atom_site_refinement_flags
_atom_site_occupancy
_atom_site_disorder_assembly
_atom_site_disorder_group
C C1 0.41659(6) 0.06223(19) -0.01785(19) 0.0377(4) Uani d . 1 . .
C C2 0.41516(7) -0.0339(2) 0.0824(2) 0.0487(5) Uani d . 1 . .
H H2 0.3978 -0.0195 0.1570 0.058 Uiso calc R 1 . .
C C3 0.43961(8) -0.1518(2) 0.0718(2) 0.0531(6) Uani d . 1 . .
H H3 0.4382 -0.2159 0.1401 0.064 Uiso calc R 1 . .
C C4 0.46586(7) -0.1775(2) -0.0360(2) 0.0497(5) Uani d . 1 . .
C C5 0.46711(7) -0.0805(2) -0.1354(2) 0.0531(6) Uani d . 1 . .
H H5 0.4846 -0.0952 -0.2097 0.064 Uiso calc R 1 . .
C C6 0.44298(7) 0.0383(2) -0.1273(2) 0.0485(5) Uani d . 1 . .
H H6 0.4445 0.1024 -0.1956 0.058 Uiso calc R 1 . .
C C7 0.49221(9) -0.3075(3) -0.0462(3) 0.0744(8) Uani d . 1 . .
H H7A 0.5182 -0.2903 -0.0967 0.112 Uiso calc R 1 . .
H H7B 0.4752 -0.3765 -0.0901 0.112 Uiso calc R 1 . .
H H7C 0.4999 -0.3382 0.0417 0.112 Uiso calc R 1 . .
C C8 0.37650(6) 0.2542(2) 0.08852(18) 0.0364(4) Uani d . 1 . .
C C9 0.34923(6) 0.38031(19) 0.05641(18) 0.0351(4) Uani d . 1 . .
C C10 0.33115(7) 0.4418(2) 0.1861(2) 0.0472(5) Uani d . 1 . .
H H10A 0.3550 0.4667 0.2446 0.057 Uiso calc R 1 . .
H H10B 0.3133 0.3746 0.2317 0.057 Uiso calc R 1 . .
C C11 0.30364(8) 0.5690(2) 0.1545(2) 0.0534(6) Uani d . 1 . .
H H11 0.2923 0.6076 0.2378 0.064 Uiso calc R 1 . .
C C12 0.33198(9) 0.6739(2) 0.0850(3) 0.0618(7) Uani d . 1 . .
H H12A 0.3561 0.6990 0.1424 0.074 Uiso calc R 1 . .
H H12B 0.3151 0.7555 0.0667 0.074 Uiso calc R 1 . .
C C13 0.34927(8) 0.6146(2) -0.0453(2) 0.0549(6) Uani d . 1 . .
H H13 0.3671 0.6831 -0.0910 0.066 Uiso calc R 1 . .
C C14 0.37712(7) 0.4883(2) -0.0142(2) 0.0446(5) Uani d . 1 . .
H H14A 0.3888 0.4509 -0.0964 0.053 Uiso calc R 1 . .
H H14B 0.4014 0.5140 0.0425 0.053 Uiso calc R 1 . .
C C15 0.31066(7) 0.3420(2) -0.0341(2) 0.0437(5) Uani d . 1 . .
H H15A 0.3214 0.3033 -0.1169 0.052 Uiso calc R 1 . .
H H15B 0.2928 0.2737 0.0098 0.052 Uiso calc R 1 . .
C C16 0.28321(7) 0.4687(2) -0.0641(2) 0.0535(6) Uani d . 1 . .
H H16 0.2587 0.4435 -0.1217 0.064 Uiso calc R 1 . .
C C17 0.31163(8) 0.5726(3) -0.1349(2) 0.0591(6) Uani d . 1 . .
H H17A 0.2944 0.6523 -0.1578 0.071 Uiso calc R 1 . .
H H17B 0.3229 0.5335 -0.2169 0.071 Uiso calc R 1 . .
C C18 0.26607(8) 0.5283(3) 0.0655(3) 0.0599(6) Uani d . 1 . .
H H18A 0.2482 0.6076 0.0466 0.072 Uiso calc R 1 . .
H H18B 0.2481 0.4612 0.1108 0.072 Uiso calc R 1 . .
N N1 0.39146(6) 0.18381(17) -0.01773(15) 0.0414(4) Uani d . 1 . .
H H1 0.3850 0.2166 -0.0948 0.050 Uiso calc R 1 . .
O O1 0.38450(5) 0.21905(16) 0.20311(13) 0.0529(4) Uani d . 1 . .

loop_
_atom_site_aniso_label
_atom_site_aniso_U_11
_atom_site_aniso_U_22
_atom_site_aniso_U_33
_atom_site_aniso_U_12
_atom_site_aniso_U_13
_atom_site_aniso_U_23
C1 0.0387(10) 0.0392(10) 0.0352(10) 0.0041(8) -0.0014(8) -0.0063(8)
C2 0.0507(12) 0.0489(12) 0.0466(12) 0.0075(10) 0.0105(10) 0.0025(10)
C3 0.0563(13) 0.0424(12) 0.0605(14) 0.0078(10) 0.0049(11) 0.0054(10)
C4 0.0426(11) 0.0435(12) 0.0630(14) 0.0054(10) -0.0001(11) -0.0114(10)
C5 0.0505(12) 0.0568(14) 0.0521(13) 0.0072(11) 0.0102(10) -0.0147(11)
C6 0.0549(13) 0.0503(12) 0.0401(11) 0.0064(10) 0.0073(9) -0.0032(9)
C7 0.0662(16) 0.0551(15) 0.102(2) 0.0201(13) 0.0048(16) -0.0105(15)
C8 0.0393(10) 0.0396(10) 0.0301(9) 0.0009(8) -0.0011(8) -0.0010(8)
C9 0.0373(10) 0.0367(10) 0.0314(9) 0.0023(8) 0.0015(8) -0.0010(8)
C10 0.0554(13) 0.0460(12) 0.0401(11) 0.0084(10) 0.0054(9) -0.0034(9)
C11 0.0580(13) 0.0476(13) 0.0546(13) 0.0119(11) 0.0107(11) -0.0057(10)
C12 0.0654(15) 0.0386(12) 0.0813(18) 0.0055(11) 0.0027(13) -0.0045(12)
C13 0.0574(13) 0.0424(12) 0.0650(15) -0.0040(10) 0.0069(12) 0.0133(11)
C14 0.0436(11) 0.0420(11) 0.0480(11) -0.0012(9) 0.0047(9) 0.0015(9)
C15 0.0420(11) 0.0435(11) 0.0455(11) -0.0007(9) -0.0027(9) -0.0001(9)
C16 0.0459(12) 0.0566(14) 0.0580(13) 0.0049(11) -0.0076(10) 0.0047(11)
C17 0.0641(15) 0.0552(14) 0.0580(14) 0.0144(12) -0.0006(12) 0.0184(12)
C18 0.0455(12) 0.0543(14) 0.0799(17) 0.0116(11) 0.0081(12) 0.0055(13)
N1 0.0521(10) 0.0437(9) 0.0284(8) 0.0141(8) 0.0000(7) 0.0007(7)
O1 0.0778(11) 0.0511(9) 0.0297(7) 0.0213(8) -0.0035(7) -0.0015(6)

loop_
_atom_type_symbol
_atom_type_description
_atom_type_scat_dispersion_real
_atom_type_scat_dispersion_imag
_atom_type_scat_source
C C 0.0033 0.0016 'International Tables Vol C Tables 4.2.6.8 and 6.1.1.4'
H H 0.0000 0.0000 'International Tables Vol C Tables 4.2.6.8 and 6.1.1.4'
N N 0.0061 0.0033 'International Tables Vol C Tables 4.2.6.8 and 6.1.1.4'
O O 0.0106 0.0060 'International Tables Vol C Tables 4.2.6.8 and 6.1.1.4'

loop_
_geom_angle_atom_site_label_1
_geom_angle_atom_site_label_2
_geom_angle_atom_site_label_3
_geom_angle_site_symmetry_1
_geom_angle_site_symmetry_3
_geom_angle
_geom_angle_publ_flag
C2 C1 C6 . . 118.76(19) ?
C2 C1 N1 . . 123.74(17) ?
C6 C1 N1 . . 117.48(18) ?
C1 C2 C3 . . 119.8(2) ?
C1 C2 H2 . . 120.1 ?
C3 C2 H2 . . 120.1 ?
C4 C3 C2 . . 122.3(2) ?
C4 C3 H3 . . 118.9 ?
C2 C3 H3 . . 118.9 ?
C3 C4 C5 . . 117.4(2) ?
C3 C4 C7 . . 121.5(2) ?
C5 C4 C7 . . 121.1(2) ?
C4 C5 C6 . . 121.6(2) ?
C4 C5 H5 . . 119.2 ?
C6 C5 H5 . . 119.2 ?
C5 C6 C1 . . 120.2(2) ?
C5 C6 H6 . . 119.9 ?
C1 C6 H6 . . 119.9 ?
C4 C7 H7A . . 109.5 ?
C4 C7 H7B . . 109.5 ?
H7A C7 H7B . . 109.5 ?
C4 C7 H7C . . 109.5 ?
H7A C7 H7C . . 109.5 ?
H7B C7 H7C . . 109.5 ?
O1 C8 N1 . . 121.90(18) ?
O1 C8 C9 . . 122.38(17) ?
N1 C8 C9 . . 115.72(15) ?
C8 C9 C14 . . 110.41(15) ?
C8 C9 C10 . . 109.71(15) ?
C14 C9 C10 . . 108.77(16) ?
C8 C9 C15 . . 110.43(16) ?
C14 C9 C15 . . 109.04(16) ?
C10 C9 C15 . . 108.43(16) ?
C9 C10 C11 . . 110.01(17) ?
C9 C10 H10A . . 109.7 ?
C11 C10 H10A . . 109.7 ?
C9 C10 H10B . . 109.7 ?
C11 C10 H10B . . 109.7 ?
H10A C10 H10B . . 108.2 ?
C18 C11 C12 . . 110.2(2) ?
C18 C11 C10 . . 109.11(18) ?
C12 C11 C10 . . 109.15(18) ?
C18 C11 H11 . . 109.4 ?
C12 C11 H11 . . 109.4 ?
C10 C11 H11 . . 109.4 ?
C11 C12 C13 . . 109.58(19) ?
C11 C12 H12A . . 109.8 ?
C13 C12 H12A . . 109.8 ?
C11 C12 H12B . . 109.8 ?
C13 C12 H12B . . 109.8 ?
H12A C12 H12B . . 108.2 ?
C17 C13 C12 . . 110.1(2) ?
C17 C13 C14 . . 109.01(19) ?
C12 C13 C14 . . 109.09(19) ?
C17 C13 H13 . . 109.5 ?
C12 C13 H13 . . 109.5 ?
C14 C13 H13 . . 109.5 ?
C9 C14 C13 . . 109.75(17) ?
C9 C14 H14A . . 109.7 ?
C13 C14 H14A . . 109.7 ?
C9 C14 H14B . . 109.7 ?
C13 C14 H14B . . 109.7 ?
H14A C14 H14B . . 108.2 ?
C16 C15 C9 . . 109.99(17) ?
C16 C15 H15A . . 109.7 ?
C9 C15 H15A . . 109.7 ?
C16 C15 H15B . . 109.7 ?
C9 C15 H15B . . 109.7 ?
H15A C15 H15B . . 108.2 ?
C17 C16 C18 . . 110.0(2) ?
C17 C16 C15 . . 108.61(18) ?
C18 C16 C15 . . 109.57(19) ?
C17 C16 H16 . . 109.5 ?
C18 C16 H16 . . 109.5 ?
C15 C16 H16 . . 109.5 ?
C16 C17 C13 . . 110.00(19) ?
C16 C17 H17A . . 109.7 ?
C13 C17 H17A . . 109.7 ?
C16 C17 H17B . . 109.7 ?
C13 C17 H17B . . 109.7 ?
H17A C17 H17B . . 108.2 ?
C11 C18 C16 . . 109.94(19) ?
C11 C18 H18A . . 109.7 ?
C16 C18 H18A . . 109.7 ?
C11 C18 H18B . . 109.7 ?
C16 C18 H18B . . 109.7 ?
H18A C18 H18B . . 108.2 ?
C8 N1 C1 . . 127.93(16) ?
C8 N1 H1 . . 116.0 ?
C1 N1 H1 . . 116.0 ?

loop_
_geom_bond_atom_site_label_1
_geom_bond_atom_site_label_2
_geom_bond_site_symmetry_2
_geom_bond_distance
_geom_bond_publ_flag
C1 C2 . 1.377(3) ?
C1 C6 . 1.383(3) ?
C1 N1 . 1.419(2) ?
C2 C3 . 1.381(3) ?
C2 H2 . 0.9300 ?
C3 C4 . 1.371(3) ?
C3 H3 . 0.9300 ?
C4 C5 . 1.377(3) ?
C4 C7 . 1.512(3) ?
C5 C6 . 1.382(3) ?
C5 H5 . 0.9300 ?
C6 H6 . 0.9300 ?
C7 H7A . 0.9600 ?
C7 H7B . 0.9600 ?
C7 H7C . 0.9600 ?
C8 O1 . 1.224(2) ?
C8 N1 . 1.349(2) ?
C8 C9 . 1.526(3) ?
C9 C14 . 1.534(3) ?
C9 C10 . 1.536(3) ?
C9 C15 . 1.538(3) ?
C10 C11 . 1.537(3) ?
C10 H10A . 0.9700 ?
C10 H10B . 0.9700 ?
C11 C18 . 1.512(3) ?
C11 C12 . 1.516(3) ?
C11 H11 . 0.9800 ?
C12 C13 . 1.525(3) ?
C12 H12A . 0.9700 ?
C12 H12B . 0.9700 ?
C13 C17 . 1.520(3) ?
C13 C14 . 1.536(3) ?
C13 H13 . 0.9800 ?
C14 H14A . 0.9700 ?
C14 H14B . 0.9700 ?
C15 C16 . 1.530(3) ?
C15 H15A . 0.9700 ?
C15 H15B . 0.9700 ?
C16 C17 . 1.517(3) ?
C16 C18 . 1.518(3) ?
C16 H16 . 0.9800 ?
C17 H17A . 0.9700 ?
C17 H17B . 0.9700 ?
C18 H18A . 0.9700 ?
C18 H18B . 0.9700 ?
N1 H1 . 0.8600 ?

loop_
_geom_hbond_atom_site_label_D
_geom_hbond_atom_site_label_H
_geom_hbond_atom_site_label_A
_geom_hbond_site_symmetry_A
_geom_hbond_distance_DH
_geom_hbond_distance_HA
_geom_hbond_distance_DA
_geom_hbond_angle_DHA
N1 H1 O1 7_565 0.86 2.12 2.962(2) 166.0

loop_
_geom_torsion_atom_site_label_1
_geom_torsion_atom_site_label_2
_geom_torsion_atom_site_label_3
_geom_torsion_atom_site_label_4
_geom_torsion_site_symmetry_1
_geom_torsion_site_symmetry_2
_geom_torsion_site_symmetry_3
_geom_torsion_site_symmetry_4
_geom_torsion
_geom_torsion_publ_flag
C6 C1 C2 C3 . . . . -0.4(3) ?
N1 C1 C2 C3 . . . . 177.7(2) ?
C1 C2 C3 C4 . . . . 0.3(4) ?
C2 C3 C4 C5 . . . . -0.1(4) ?
C2 C3 C4 C7 . . . . -179.7(2) ?
C3 C4 C5 C6 . . . . 0.1(4) ?
C7 C4 C5 C6 . . . . 179.6(2) ?
C4 C5 C6 C1 . . . . -0.2(3) ?
C2 C1 C6 C5 . . . . 0.4(3) ?
N1 C1 C6 C5 . . . . -177.82(19) ?
O1 C8 C9 C14 . . . . 114.5(2) ?
N1 C8 C9 C14 . . . . -65.3(2) ?
O1 C8 C9 C10 . . . . -5.4(3) ?
N1 C8 C9 C10 . . . . 174.87(17) ?
O1 C8 C9 C15 . . . . -124.8(2) ?
N1 C8 C9 C15 . . . . 55.4(2) ?
C8 C9 C10 C11 . . . . 180.00(17) ?
C14 C9 C10 C11 . . . . 59.1(2) ?
C15 C9 C10 C11 . . . . -59.3(2) ?
C9 C10 C11 C18 . . . . 60.4(2) ?
C9 C10 C11 C12 . . . . -60.1(2) ?
C18 C11 C12 C13 . . . . -59.0(2) ?
C10 C11 C12 C13 . . . . 60.8(3) ?
C11 C12 C13 C17 . . . . 58.4(3) ?
C11 C12 C13 C14 . . . . -61.2(2) ?
C8 C9 C14 C13 . . . . -179.79(16) ?
C10 C9 C14 C13 . . . . -59.4(2) ?
C15 C9 C14 C13 . . . . 58.7(2) ?
C17 C13 C14 C9 . . . . -59.7(2) ?
C12 C13 C14 C9 . . . . 60.5(2) ?
C8 C9 C15 C16 . . . . 179.22(16) ?
C14 C9 C15 C16 . . . . -59.3(2) ?
C10 C9 C15 C16 . . . . 59.0(2) ?
C9 C15 C16 C17 . . . . 60.4(2) ?
C9 C15 C16 C18 . . . . -59.8(2) ?
C18 C16 C17 C13 . . . . 58.4(2) ?
C15 C16 C17 C13 . . . . -61.5(3) ?
C12 C13 C17 C16 . . . . -58.3(3) ?
C14 C13 C17 C16 . . . . 61.3(2) ?
C12 C11 C18 C16 . . . . 59.4(2) ?
C10 C11 C18 C16 . . . . -60.5(2) ?
C17 C16 C18 C11 . . . . -58.9(2) ?
C15 C16 C18 C11 . . . . 60.4(2) ?
O1 C8 N1 C1 . . . . 1.7(3) ?
C9 C8 N1 C1 . . . . -178.59(18) ?
C2 C1 N1 C8 . . . . 28.1(3) ?
C6 C1 N1 C8 . . . . -153.8(2) ?

loop_
_cod_related_entry_id
_cod_related_entry_database
_cod_related_entry_code
1 ChemSpider 2081528
